data_2009170
loop_
_publ_author_name
'Krauss, Babett'
'Ziemer, Burkhard'

_publ_section_title
;
 <i>cis</i>-1-Phosphabicyclo[4.3.0]nonane <i>P</i>-sulfide
;
_journal_issue 11
_journal_name_full 'Acta Crystallographica Section C'
_journal_page_first IUC9900148
_journal_paper_doi 10.1107/S0108270199098522
_journal_volume 55
_journal_year 1999
_chemical_formula_sum 'C8 H15 P S'
_chemical_formula_weight 174.23
_chemical_melting_point 330.0(10)
_chemical_name_systematic
;
cis-1-Phosphabicyclo[4.3.0]nonansulfide
;
_space_group_IT_number 14
_symmetry_cell_setting monoclinic
_symmetry_space_group_name_Hall '-P 2yn'
_symmetry_space_group_name_H-M 'P 1 21/n 1'
_audit_creation_method SHELXL-93
_cell_angle_alpha 90.00
_cell_angle_beta 116.71(2)
_cell_angle_gamma 90.00
_cell_formula_units_Z 8
_cell_length_a 13.108(3)
_cell_length_b 11.694(2)
_cell_length_c 13.410(3)
_cell_measurement_reflns_used 2000
_cell_measurement_temperature 200(2)
_cell_measurement_theta_max 25.0
_cell_measurement_theta_min 2.5
_cell_volume 1836.2(7)
_computing_cell_refinement 'IPDS-2.87 (Stoe, 1997)'
_computing_data_collection 'IPDS-2.87 (Stoe, 1997)'
_computing_data_reduction 'IPDS-2.87 (Stoe, 1997)'
_computing_molecular_graphics 'XSTEP-2.04 (Stoe, 1997)'
_computing_publication_material 'SHELXL93 (Sheldrick, 1993)'
_computing_structure_refinement 'SHELXL93 (Sheldrick, 1993)'
_computing_structure_solution 'SHELXS86 (Sheldrick, 1990)'
_diffrn_ambient_temperature 200(2)
_diffrn_detector_area_resol_mean 6.667
_diffrn_measurement_device 'Stoe IPDS diffractometer'
_diffrn_measurement_method '\f-rotation,\f-incr.=2.1\%,86 exposures'
_diffrn_radiation_monochromator 'planar graphite'
_diffrn_radiation_source 'fine-focus sealed X-ray tube'
_diffrn_radiation_type MoK\a
_diffrn_radiation_wavelength 0.71073
_diffrn_reflns_av_R_equivalents 0.0875
_diffrn_reflns_av_sigmaI/netI 0.0706
_diffrn_reflns_limit_h_max 14
_diffrn_reflns_limit_h_min -16
_diffrn_reflns_limit_k_max 14
_diffrn_reflns_limit_k_min -14
_diffrn_reflns_limit_l_max 15
_diffrn_reflns_limit_l_min -16
_diffrn_reflns_number 12738
_diffrn_reflns_theta_max 25.00
_diffrn_reflns_theta_min 2.43
_diffrn_standards_decay_% 0.0
_diffrn_standards_interval_count 'not applicable to area detector'
_diffrn_standards_interval_time 'not applicable to area detector'
_diffrn_standards_number 'not applicable to area detector'
_exptl_absorpt_coefficient_mu 0.455
_exptl_absorpt_correction_T_max 0.965
_exptl_absorpt_correction_T_min 0.785
_exptl_absorpt_correction_type numerical
_exptl_absorpt_process_details
;
 All crystal faces were indexed by microscope on the diffractometer and
 thereafter a gaussian integration for absorption correction,
 implemented in XRED (Stoe, 1997), was carried out.
;
_exptl_crystal_colour white
_exptl_crystal_density_diffrn 1.261
_exptl_crystal_density_method 'not measured'
_exptl_crystal_description lath
_exptl_crystal_F_000 752
_exptl_crystal_size_max 0.56
_exptl_crystal_size_mid 0.24
_exptl_crystal_size_min 0.08
_refine_diff_density_max 0.567
_refine_diff_density_min -0.343
_refine_ls_extinction_method none
_refine_ls_goodness_of_fit_all 0.925
_refine_ls_goodness_of_fit_obs 1.062
_refine_ls_hydrogen_treatment refall
_refine_ls_matrix_type full
_refine_ls_number_parameters 301
_refine_ls_number_reflns 3226
_refine_ls_number_restraints 0
_refine_ls_restrained_S_all 1.161
_refine_ls_restrained_S_obs 1.062
_refine_ls_R_factor_all 0.058
_refine_ls_R_factor_obs .035
_refine_ls_shift/esd_max -0.004
_refine_ls_shift/esd_mean 0.000
_refine_ls_structure_factor_coef Fsqd
_refine_ls_weighting_details 'w = 1/[\s^2^(Fo^2^)+(0.0355P)^2^] where P = (Fo^2^+2Fc^2^)/3'
_refine_ls_weighting_scheme calc
_refine_ls_wR_factor_all 0.105
_refine_ls_wR_factor_obs .079
_reflns_number_observed 2268
_reflns_number_total 3231
_reflns_observed_criterion I>2\s(I)
_cod_data_source_file qa0183.cif
_cod_data_source_block qa0183
_cod_depositor_comments
;
The following automatic conversions were performed:
'_symmetry_cell_setting' value 'Monoclinic' changed to 'monoclinic'
according to '/home/saulius/struct/CIF-dictionaries/cif_core.dic'
dictionary named 'cif_core.dic' version 2.4.1 from 2010-06-29.

Automatic conversion script
Id: cif_fix_enum 1527 2010-12-29 10:47:43Z saulius 

The following automatic conversions were performed:

'_symmetry_cell_setting' value 'Monoclinic' changed to 'monoclinic'
according to /home/saulius/struct/CIF-dictionaries/cif_core.dic
dictionary named 'cif_core.dic' version 2.4.1 from 2010-06-29.

Automatic conversion script
Id: cif_fix_values 1715 2011-07-08 13:25:40Z adriana 

The following automatic conversions were performed:

'_refine_ls_weighting_scheme' value 'calc w =
1/[\s^2^(Fo^2^)+(0.0355P)^2^] where P = (Fo^2^+2Fc^2^)/3' was changed
to 'calc'. New tag '_refine_ls_weighting_details' was created. The
value of the new tag was set to 'w = 1/[\s^2^(Fo^2^)+(0.0355P)^2^]
where P = (Fo^2^+2Fc^2^)/3'.

Automatic conversion script
Id: cif_fix_values 3143 2015-03-26 13:38:13Z robertas 
;
_cod_original_cell_volume 1836.2(6)
_cod_original_sg_symbol_H-M 'P 21/n'
_cod_database_code 2009170

loop_
_symmetry_equiv_pos_as_xyz
'x, y, z'
'-x+1/2, y+1/2, -z+1/2'
'-x, -y, -z'
'x-1/2, -y-1/2, z-1/2'

loop_
_atom_site_aniso_label
_atom_site_aniso_U_11
_atom_site_aniso_U_22
_atom_site_aniso_U_33
_atom_site_aniso_U_12
_atom_site_aniso_U_13
_atom_site_aniso_U_23
C6 .0369(14) .0273(14) .0495(14) .0034(11) .0283(12) .0114(11)
C2 .0349(15) .035(2) .0320(13) .0015(13) .0155(12) .0091(11)
C3 .039(2) .055(2) .0248(13) .0082(14) .0058(11) .0010(14)
C4 .0265(14) .059(2) .0422(15) .0005(14) .0058(12) -.0151(14)
C5 .039(2) .042(2) .071(2) -.0115(14) .0341(14) -.0136(15)
C7 .043(2) .045(2) .0411(15) .0033(14) .0261(13) -.0055(13)
C8 .045(2) .090(3) .050(2) .000(2) .0186(15) -.031(2)
C9 .035(2) .040(2) .0310(13) -.0044(14) .0099(12) -.0020(12)
C12 .041(2) .039(2) .0398(14) -.0039(14) .0186(13) -.0085(12)
C13 .058(2) .071(2) .040(2) -.002(2) .0287(15) -.011(2)
C14 .046(2) .042(2) .0428(15) .0071(14) .0330(14) .0010(13)
C15 .0385(14) .0230(13) .0444(14) .0020(12) .0248(11) .0077(11)
C16 .039(2) .040(2) .061(2) -.0078(14) .0262(14) -.0009(14)
C17 .030(2) .053(2) .042(2) .0004(14) .0123(13) .0012(13)
C18 .037(2) .061(2) .0315(14) -.0005(15) .0152(12) .0006(14)
C19 .038(2) .038(2) .0429(14) -.0041(13) .0226(12) .0051(12)
P1 .0219(3) .0240(3) .0261(3) .0003(2) .0123(2) .0022(2)
P11 .0250(3) .0224(3) .0356(3) -.0005(3) .0169(3) -.0017(2)
S1 .0385(4) .0360(4) .0454(4) .0113(3) .0217(3) -.0013(3)
S11 .0410(4) .0334(4) .0568(4) .0078(3) .0275(3) -.0064(3)

loop_
_atom_site_label
_atom_site_fract_x
_atom_site_fract_y
_atom_site_fract_z
_atom_site_U_iso_or_equiv
_atom_site_thermal_displace_type
_atom_site_calc_flag
_atom_site_refinement_flags
_atom_site_occupancy
_atom_site_disorder_group
_atom_site_type_symbol
C6 .2298(2) .0430(2) .8243(2) .0346(6) Uani d . 1 . C
H6A .2539(19) -.021(2) .8704(17) .035(6) Uiso d . 1 . H
C2 .2837(2) .1634(2) .6709(2) .0340(6) Uani d . 1 . C
H2A .2733(19) .233(2) .6984(18) .033(7) Uiso d . 1 . H
H2B .335(2) .170(2) .6429(19) .043(8) Uiso d . 1 . H
C3 .1726(2) .1123(3) .5842(2) .0430(7) Uani d . 1 . C
H3A .187(2) .040(2) .561(2) .053(8) Uiso d . 1 . H
H3B .151(2) .156(2) .526(2) .049(8) Uiso d . 1 . H
C4 .0851(2) .0993(3) .6272(2) .0460(7) Uani d . 1 . C
H4A .067(2) .175(2) .653(2) .061(8) Uiso d . 1 . H
H4B .014(2) .072(2) .5658(19) .045(7) Uiso d . 1 . H
C5 .1201(2) .0138(3) .7232(2) .0470(7) Uani d . 1 . C
H5A .128(2) -.062(3) .690(2) .057(8) Uiso d . 1 . H
H5B .063(3) .007(3) .746(2) .071(9) Uiso d . 1 . H
C7 .2277(2) .1499(2) .8901(2) .0403(7) Uani d . 1 . C
H7A .191(2) .139(2) .936(2) .057(8) Uiso d . 1 . H
H7B .184(2) .210(3) .838(2) .062(9) Uiso d . 1 . H
C8 .3486(3) .1915(4) .9610(3) .0626(10) Uani d . 1 . C
H8A .354(3) .267(3) .980(3) .093(12) Uiso d . 1 . H
H8B .376(4) .151(4) 1.029(3) .129(17) Uiso d . 1 . H
C9 .4284(2) .1588(3) .9120(2) .0375(6) Uani d . 1 . C
H9A .493(2) .115(2) .963(2) .054(8) Uiso d . 1 . H
H9B .456(2) .220(2) .890(2) .050(8) Uiso d . 1 . H
C12 .5935(2) .0824(3) .6167(2) .0400(6) Uani d . 1 . C
H12A .520(3) .126(2) .564(2) .067(9) Uiso d . 1 . H
H12B .577(2) .014(3) .648(2) .058(8) Uiso d . 1 . H
C13 .6746(3) .0694(3) .5636(2) .0540(8) Uani d . 1 . C
H13A .669(2) -.008(2) .535(2) .055(8) Uiso d . 1 . H
H13B .653(3) .124(3) .502(3) .086(11) Uiso d . 1 . H
C14 .7963(2) .0960(2) .6480(2) .0389(7) Uani d . 1 . C
H14A .829(2) .034(2) .6950(19) .043(7) Uiso d . 1 . H
H14B .840(2) .110(2) .617(2) .050(8) Uiso d . 1 . H
C15 .7930(2) .2008(2) .7146(2) .0330(6) Uani d . 1 . C
H15A .7753(19) .268(2) .6671(17) .036(6) Uiso d . 1 . H
C16 .9002(2) .2273(3) .8215(2) .0452(7) Uani d . 1 . C
H16A .885(2) .299(2) .8498(19) .051(8) Uiso d . 1 . H
H16B .963(3) .239(3) .798(2) .069(9) Uiso d . 1 . H
C17 .9294(2) .1394(3) .9138(2) .0434(7) Uani d . 1 . C
H17A 1.000(2) .161(2) .975(2) .051(8) Uiso d . 1 . H
H17B .943(2) .063(2) .8895(18) .043(7) Uiso d . 1 . H
C18 .8377(2) .1251(3) .9519(2) .0430(7) Uani d . 1 . C
H18A .866(2) .076(2) 1.013(2) .058(9) Uiso d . 1 . H
H18B .825(2) .199(2) .975(2) .055(9) Uiso d . 1 . H
C19 .7283(2) .0761(2) .8594(2) .0381(6) Uani d . 1 . C
H19A .681(2) .071(2) .8959(19) .039(7) Uiso d . 1 . H
H19B .743(2) .003(3) .832(2) .067(9) Uiso d . 1 . H
P1 .34805(5) .06990(5) .79090(4) .0234(2) Uani d . 1 . P
P11 .66942(5) .17102(5) .74074(5) .0264(2) Uani d . 1 . P
S1 .42327(5) -.06411(6) .76647(5) .0389(2) Uani d . 1 . S
S11 .58737(6) .30275(6) .75762(5) .0417(2) Uani d . 1 . S

loop_
_atom_type_symbol
_atom_type_description
_atom_type_scat_dispersion_real
_atom_type_scat_dispersion_imag
_atom_type_scat_source
C C 0.0033 0.0016 'International Tables Vol C Tables 4.2.6.8 and 6.1.1.4'
H H 0.0000 0.0000 'International Tables Vol C Tables 4.2.6.8 and 6.1.1.4'
P P 0.1023 0.0942 'International Tables Vol C Tables 4.2.6.8 and 6.1.1.4'
S S 0.1246 0.1234 'International Tables Vol C Tables 4.2.6.8 and 6.1.1.4'

loop_
_geom_angle_atom_site_label_1
_geom_angle_atom_site_label_2
_geom_angle_atom_site_label_3
_geom_angle
C5 C6 C7 116.4(2)
C5 C6 P1 113.0(2)
C7 C6 P1 103.7(2)
C5 C6 H6A 108.4(14)
C7 C6 H6A 111.2(14)
P1 C6 H6A 103.3(14)
C3 C2 P1 110.2(2)
C3 C2 H2A 112.8(15)
P1 C2 H2A 105.6(13)
C3 C2 H2B 110.4(15)
P1 C2 H2B 106.5(15)
H2A C2 H2B 111.(2)
C4 C3 C2 112.3(2)
C4 C3 H3A 109.0(17)
C2 C3 H3A 110.1(16)
C4 C3 H3B 113.9(18)
C2 C3 H3B 106.0(18)
H3A C3 H3B 105.(2)
C3 C4 C5 113.4(2)
C3 C4 H4A 112.3(16)
C5 C4 H4A 107.9(15)
C3 C4 H4B 107.9(14)
C5 C4 H4B 108.0(14)
H4A C4 H4B 107.(2)
C6 C5 C4 114.4(2)
C6 C5 H5A 110.2(15)
C4 C5 H5A 104.9(14)
C6 C5 H5B 108.1(17)
C4 C5 H5B 110.4(19)
H5A C5 H5B 109.(3)
C8 C7 C6 109.7(2)
C8 C7 H7A 109.2(16)
C6 C7 H7A 114.1(18)
C8 C7 H7B 109.6(16)
C6 C7 H7B 109.0(16)
H7A C7 H7B 105.(2)
C9 C8 C7 112.3(2)
C9 C8 H8A 112.(2)
C7 C8 H8A 115.(2)
C9 C8 H8B 105.(3)
C7 C8 H8B 106.(3)
H8A C8 H8B 106.(3)
C8 C9 P1 107.3(2)
C8 C9 H9A 113.3(15)
P1 C9 H9A 107.2(15)
C8 C9 H9B 113.5(16)
P1 C9 H9B 108.4(16)
H9A C9 H9B 107.(2)
C13 C12 P11 105.7(2)
C13 C12 H12A 111.2(15)
P11 C12 H12A 107.4(15)
C13 C12 H12B 116.9(16)
P11 C12 H12B 102.4(15)
H12A C12 H12B 112.(2)
C14 C13 C12 110.6(2)
C14 C13 H13A 110.8(16)
C12 C13 H13A 109.4(17)
C14 C13 H13B 107.(2)
C12 C13 H13B 109.6(19)
H13A C13 H13B 109.(2)
C13 C14 C15 107.6(2)
C13 C14 H14A 111.1(16)
C15 C14 H14A 110.6(15)
C13 C14 H14B 112.6(17)
C15 C14 H14B 109.3(19)
H14A C14 H14B 106.(2)
C16 C15 C14 117.2(2)
C16 C15 P11 112.3(2)
C14 C15 P11 102.6(2)
C16 C15 H15A 107.5(13)
C14 C15 H15A 109.0(13)
P11 C15 H15A 107.9(14)
C17 C16 C15 114.7(2)
C17 C16 H16A 106.6(14)
C15 C16 H16A 106.0(15)
C17 C16 H16B 113.7(16)
C15 C16 H16B 105.6(16)
H16A C16 H16B 110.(2)
C18 C17 C16 113.7(2)
C18 C17 H17A 110.6(16)
C16 C17 H17A 107.9(15)
C18 C17 H17B 107.4(15)
C16 C17 H17B 110.9(13)
H17A C17 H17B 106.(2)
C17 C18 C19 111.4(2)
C17 C18 H18A 107.8(17)
C19 C18 H18A 109.8(17)
C17 C18 H18B 106.9(16)
C19 C18 H18B 111.2(16)
H18A C18 H18B 110.(2)
C18 C19 P11 111.1(2)
C18 C19 H19A 101.4(14)
P11 C19 H19A 111.8(14)
C18 C19 H19B 111.2(16)
P11 C19 H19B 106.6(15)
H19A C19 H19B 115.(2)
C2 P1 C9 107.49(13)
C2 P1 C6 102.40(13)
C9 P1 C6 95.43(12)
C2 P1 S1 113.81(10)
C9 P1 S1 118.41(10)
C6 P1 S1 116.80(9)
C19 P11 C12 107.18(14)
C19 P11 C15 102.71(12)
C12 P11 C15 95.74(12)
C19 P11 S11 115.08(11)
C12 P11 S11 116.78(10)
C15 P11 S11 116.87(8)

loop_
_geom_bond_atom_site_label_1
_geom_bond_atom_site_label_2
_geom_bond_site_symmetry_2
_geom_bond_distance
_geom_bond_publ_flag
C6 C5 . 1.506(4) ?
C6 C7 . 1.538(3) ?
C6 P1 . 1.823(2) ?
C6 H6A . .93(2) ?
C2 C3 . 1.519(4) ?
C2 P1 . 1.810(2) ?
C2 H2A . .93(2) ?
C2 H2B . .91(3) ?
C3 C4 . 1.505(4) ?
C3 H3A . .95(3) ?
C3 H3B . .87(3) ?
C4 C5 . 1.528(4) ?
C4 H4A . 1.02(3) ?
C4 H4B . .98(2) ?
C5 H5A . 1.01(3) ?
C5 H5B . .93(3) ?
C7 C8 . 1.515(4) ?
C7 H7A . .94(3) ?
C7 H7B . .98(3) ?
C8 C9 . 1.513(4) ?
C8 H8A . .92(3) ?
C8 H8B . .94(4) ?
C9 P1 . 1.814(2) ?
C9 H9A . .96(3) ?
C9 H9B . .91(3) ?
C12 C13 . 1.529(4) ?
C12 P11 . 1.829(2) ?
C12 H12A . 1.04(3) ?
C12 H12B . .97(3) ?
C13 C14 . 1.517(4) ?
C13 H13A . .97(3) ?
C13 H13B . .99(3) ?
C14 C15 . 1.529(3) ?
C14 H14A . .93(3) ?
C14 H14B . .86(3) ?
C15 C16 . 1.522(4) ?
C15 P11 . 1.838(2) ?
C15 H15A . .97(2) ?
C16 C17 . 1.519(4) ?
C16 H16A . .98(3) ?
C16 H16B . 1.02(3) ?
C17 C18 . 1.513(4) ?
C17 H17A . .95(3) ?
C17 H17B . .99(3) ?
C18 C19 . 1.525(4) ?
C18 H18A . .93(3) ?
C18 H18B . .96(3) ?
C19 P11 . 1.804(3) ?
C19 H19A . .95(3) ?
C19 H19B . .98(3) ?
P1 S1 . 1.9560(9) ?
P11 S11 . 1.9494(9) ?

loop_
_geom_torsion_atom_site_label_1
_geom_torsion_atom_site_label_2
_geom_torsion_atom_site_label_3
_geom_torsion_atom_site_label_4
_geom_torsion
P1 C2 C3 C4 62.4(3)
C2 C3 C4 C5 -65.0(3)
C7 C6 C5 C4 67.8(3)
P1 C6 C5 C4 -52.1(3)
C3 C4 C5 C6 59.4(3)
C5 C6 C7 C8 -160.1(3)
P1 C6 C7 C8 -35.4(3)
C6 C7 C8 C9 27.0(4)
C7 C8 C9 P1 -4.9(4)
P11 C12 C13 C14 19.4(3)
C12 C13 C14 C15 -41.7(3)
C13 C14 C15 C16 166.0(2)
C13 C14 C15 P11 42.5(2)
C14 C15 C16 C17 -66.7(3)
P11 C15 C16 C17 51.8(3)
C15 C16 C17 C18 -60.5(4)
C16 C17 C18 C19 65.3(4)
C17 C18 C19 P11 -62.1(3)
C3 C2 P1 C9 -150.4(2)
C3 C2 P1 C6 -50.5(2)
C3 C2 P1 S1 76.4(2)
C8 C9 P1 C2 90.5(3)
C8 C9 P1 C6 -14.4(3)
C8 C9 P1 S1 -138.9(2)
C5 C6 P1 C2 46.2(2)
C7 C6 P1 C2 -80.7(2)
C5 C6 P1 C9 155.5(2)
C7 C6 P1 C9 28.6(2)
C5 C6 P1 S1 -78.8(2)
C7 C6 P1 S1 154.27(14)
C18 C19 P11 C12 150.5(2)
C18 C19 P11 C15 50.3(2)
C18 C19 P11 S11 -77.8(2)
C13 C12 P11 C19 -99.8(2)
C13 C12 P11 C15 5.4(2)
C13 C12 P11 S11 129.4(2)
C16 C15 P11 C19 -45.1(2)
C14 C15 P11 C19 81.6(2)
C16 C15 P11 C12 -154.2(2)
C14 C15 P11 C12 -27.5(2)
C16 C15 P11 S11 81.8(2)
C14 C15 P11 S11 -151.48(14)

loop_
_cod_related_entry_id
_cod_related_entry_database
_cod_related_entry_code
1 ChemSpider 4425160
